data_4339165
loop_
_publ_author_name
'Lai, Siu-Wai'
'Chan, Queenie K.-W.'
'Zhu, Nianyong'
'Che, Chi-Ming'

_publ_section_title
;
 cis-Dicyanoosmium(II) diimine complexes bearing phosphine or sulfoxide
 ligands: spectroscopic and luminescent studies.
;
_journal_issue 26
_journal_name_full 'Inorganic chemistry'
_journal_page_first 11003
_journal_page_last 11016
_journal_paper_doi 10.1021/ic070290l
_journal_volume 46
_journal_year 2007
_chemical_formula_moiety 'C21 H32 Cl2 N4 O2 Os P2'
_chemical_formula_sum 'C21 H32 Cl2 N4 O2 Os P2'
_chemical_formula_weight 695.55
_space_group_IT_number 13
_symmetry_cell_setting monoclinic
_symmetry_space_group_name_Hall '-P 2yac'
_symmetry_space_group_name_H-M 'P 1 2/n 1'
_atom_sites_solution_hydrogens geom
_atom_sites_solution_primary direct
_atom_sites_solution_secondary difmap
_audit_creation_method SHELXL-97
_cell_angle_alpha 90.00
_cell_angle_beta 100.07(2)
_cell_angle_gamma 90.00
_cell_formula_units_Z 2
_cell_length_a 10.882(3)
_cell_length_b 10.392(3)
_cell_length_c 12.466(4)
_cell_measurement_reflns_used 0
_cell_measurement_temperature 301(2)
_cell_measurement_theta_max 0
_cell_measurement_theta_min 0
_cell_volume 1388.0(7)
_computing_cell_refinement scalepack
_computing_data_collection marcontrol
_computing_data_reduction denzo
_computing_molecular_graphics 'Ortep-3 for Windows (Farrugia, 1997)'
_computing_publication_material 'WinGX publication routines (Farrugia, 1999)'
_computing_structure_refinement 'SHELXL-97 (Sheldrick, 1997)'
_computing_structure_solution SIR-97
_diffrn_ambient_temperature 301(2)
_diffrn_measured_fraction_theta_full 0.996
_diffrn_measured_fraction_theta_max 0.996
_diffrn_measurement_device_type 'marresearch IPDS mar300'
_diffrn_measurement_method oscillation
_diffrn_radiation_monochromator graphite
_diffrn_radiation_source 'fine-focus sealed tube'
_diffrn_radiation_type MoK\a
_diffrn_radiation_wavelength 0.71073
_diffrn_reflns_av_R_equivalents 0.0330
_diffrn_reflns_av_sigmaI/netI 0.0233
_diffrn_reflns_limit_h_max 13
_diffrn_reflns_limit_h_min -12
_diffrn_reflns_limit_k_max 12
_diffrn_reflns_limit_k_min -12
_diffrn_reflns_limit_l_max 7
_diffrn_reflns_limit_l_min -15
_diffrn_reflns_number 7406
_diffrn_reflns_theta_full 25.67
_diffrn_reflns_theta_max 25.67
_diffrn_reflns_theta_min 1.96
_exptl_absorpt_coefficient_mu 4.925
_exptl_absorpt_correction_type none
_exptl_crystal_colour 'dark brown'
_exptl_crystal_density_diffrn 1.664
_exptl_crystal_density_method 'not measured'
_exptl_crystal_description prism
_exptl_crystal_F_000 684
_exptl_crystal_size_max 0.5
_exptl_crystal_size_mid 0.4
_exptl_crystal_size_min 0.3
_refine_diff_density_max 0.442
_refine_diff_density_min -1.201
_refine_diff_density_rms 0.146
_refine_ls_extinction_method none
_refine_ls_goodness_of_fit_ref 1.194
_refine_ls_hydrogen_treatment mixed
_refine_ls_matrix_type full
_refine_ls_number_parameters 149
_refine_ls_number_reflns 2636
_refine_ls_number_restraints 0
_refine_ls_restrained_S_all 1.194
_refine_ls_R_factor_all 0.0319
_refine_ls_R_factor_gt 0.0241
_refine_ls_shift/su_max 0.000
_refine_ls_shift/su_mean 0.000
_refine_ls_structure_factor_coef Fsqd
_refine_ls_weighting_details 'calc w=1/[\s^2^(Fo^2^)+(0.0357P)^2^+0.9132P] where P=(Fo^2^+2Fc^2^)/3'
_refine_ls_weighting_scheme calc
_refine_ls_wR_factor_gt 0.0647
_refine_ls_wR_factor_ref 0.0729
_reflns_number_gt 2111
_reflns_number_total 2636
_reflns_threshold_expression >2sigma(I)
_cod_data_source_file ic070290l-file001.cif
_cod_data_source_block wt1229_Cpd4
_cod_depositor_comments
;
 Marking attached hydrogen atoms.

 Antanas Vaitkus,
 2018-09-25
;
_cod_original_sg_symbol_H-M 'P 2/n'
_cod_database_code 4339165

loop_
_symmetry_equiv_pos_as_xyz
'x, y, z'
'-x+1/2, y, -z+1/2'
'-x, -y, -z'
'x-1/2, -y, z-1/2'

loop_
_atom_site_label
_atom_site_type_symbol
_atom_site_fract_x
_atom_site_fract_y
_atom_site_fract_z
_atom_site_U_iso_or_equiv
_atom_site_adp_type
_atom_site_occupancy
_atom_site_symmetry_multiplicity
_atom_site_calc_flag
_atom_site_refinement_flags
_atom_site_attached_hydrogens
Os1 Os 0.7500 0.752723(15) 0.7500 0.03404(10) Uani 1 2 d S 0
P1 P 0.95638(11) 0.76497(11) 0.84336(11) 0.0487(3) Uani 1 1 d . 0
N1 N 0.7886(3) 0.5955(3) 0.6547(3) 0.0443(8) Uani 1 1 d . 0
N2 N 0.6833(4) 0.9497(4) 0.9237(4) 0.0703(12) Uani 1 1 d . 0
C1 C 0.7083(4) 0.8819(4) 0.8558(4) 0.0457(9) Uani 1 1 d . 0
C2 C 0.8256(4) 0.5977(5) 0.5571(4) 0.0609(12) Uani 1 1 d . 0
H2 H 0.8370 0.6766 0.5250 0.073 Uiso 1 1 calc R 0
C3 C 0.8472(4) 0.4860(6) 0.5033(5) 0.0813(17) Uani 1 1 d . 0
H3 H 0.8723 0.4909 0.4358 0.098 Uiso 1 1 calc R 0
C4 C 0.8322(4) 0.3683(5) 0.5482(5) 0.0822(18) Uani 1 1 d . 0
H4 H 0.8481 0.2935 0.5120 0.099 Uiso 1 1 calc R 0
C5 C 0.7926(4) 0.3615(4) 0.6490(5) 0.0677(14) Uani 1 1 d . 0
C6 C 0.7711(3) 0.4777(3) 0.6991(4) 0.0509(10) Uani 1 1 d . 0
C7 C 0.7707(7) 0.2442(3) 0.7025(8) 0.093(3) Uani 1 1 d . 0
H7 H 0.7856 0.1661 0.6706 0.112 Uiso 1 1 calc R 0
C8 C 1.0724(4) 0.6735(6) 0.7877(5) 0.0802(15) Uani 1 1 d . 0
H8A H 1.0769 0.7044 0.7159 0.120 Uiso 1 1 calc R 0
H8B H 1.0496 0.5842 0.7840 0.120 Uiso 1 1 calc R 0
H8C H 1.1523 0.6835 0.8338 0.120 Uiso 1 1 calc R 0
C9 C 1.0210(5) 0.9273(5) 0.8557(5) 0.0831(16) Uani 1 1 d . 0
H9A H 1.1026 0.9254 0.8999 0.125 Uiso 1 1 calc R 0
H9B H 0.9676 0.9823 0.8890 0.125 Uiso 1 1 calc R 0
H9C H 1.0269 0.9597 0.7846 0.125 Uiso 1 1 calc R 0
C10 C 0.9774(6) 0.7096(8) 0.9843(5) 0.0911(18) Uani 1 1 d . 0
H10A H 0.9558 0.6202 0.9857 0.137 Uiso 1 1 calc R 0
H10B H 0.9245 0.7585 1.0231 0.137 Uiso 1 1 calc R 0
H10C H 1.0630 0.7211 1.0181 0.137 Uiso 1 1 calc R 0
C11 C 1.2500 0.1641(10) 0.7500 0.147(5) Uani 1 2 d S 0
H11A H 1.2486 0.1089 0.8125 0.177 Uiso 0.50 1 calc PR 0
H11B H 1.2514 0.1089 0.6875 0.177 Uiso 0.50 1 calc PR 0
Cl1 Cl 1.1157(3) 0.25186(19) 0.7274(3) 0.1402(12) Uani 1 1 d . 0
O1 O 0.6038(4) 1.1005(4) 1.0872(3) 0.0937(12) Uani 1 1 d . 2

loop_
_atom_site_aniso_label
_atom_site_aniso_U_11
_atom_site_aniso_U_22
_atom_site_aniso_U_33
_atom_site_aniso_U_23
_atom_site_aniso_U_13
_atom_site_aniso_U_12
Os1 0.03477(14) 0.03137(13) 0.03735(13) 0.000 0.01009(9) 0.000
P1 0.0385(6) 0.0617(7) 0.0459(6) -0.0074(5) 0.0077(5) -0.0009(4)
N1 0.0363(16) 0.0431(18) 0.053(2) -0.0115(16) 0.0068(14) -0.0004(13)
N2 0.088(3) 0.061(2) 0.070(3) -0.016(2) 0.034(2) 0.006(2)
C1 0.045(2) 0.041(2) 0.054(2) 0.0007(18) 0.0178(18) 0.0040(17)
C2 0.055(3) 0.070(3) 0.059(3) -0.020(2) 0.012(2) 0.000(2)
C3 0.057(3) 0.105(4) 0.082(4) -0.056(3) 0.012(3) 0.004(3)
C4 0.052(3) 0.068(3) 0.118(5) -0.054(3) -0.010(3) 0.013(2)
C5 0.045(2) 0.045(2) 0.104(4) -0.024(2) -0.012(3) 0.0066(18)
C6 0.035(2) 0.0389(18) 0.073(3) -0.0104(18) -0.0053(19) 0.0019(15)
C7 0.070(5) 0.037(3) 0.154(9) -0.022(2) -0.033(5) 0.008(2)
C8 0.050(3) 0.104(4) 0.088(4) -0.010(3) 0.016(3) 0.020(3)
C9 0.073(3) 0.090(4) 0.085(4) -0.025(3) 0.010(3) -0.034(3)
C10 0.060(3) 0.149(5) 0.060(3) 0.018(4) -0.002(3) 0.003(4)
C11 0.058(5) 0.101(7) 0.273(16) 0.000 0.000(7) 0.000
Cl1 0.0983(16) 0.164(3) 0.162(3) 0.0387(14) 0.0320(18) 0.0401(12)
O1 0.120(3) 0.086(2) 0.085(3) -0.023(2) 0.044(2) -0.020(2)

loop_
_atom_type_symbol
_atom_type_description
_atom_type_scat_dispersion_real
_atom_type_scat_dispersion_imag
_atom_type_scat_source
Os Os -1.2165 7.6030 'International Tables Vol C Tables 4.2.6.8 and 6.1.1.4'
P P 0.1023 0.0942 'International Tables Vol C Tables 4.2.6.8 and 6.1.1.4'
N N 0.0061 0.0033 'International Tables Vol C Tables 4.2.6.8 and 6.1.1.4'
C C 0.0033 0.0016 'International Tables Vol C Tables 4.2.6.8 and 6.1.1.4'
Cl Cl 0.1484 0.1585 'International Tables Vol C Tables 4.2.6.8 and 6.1.1.4'
O O 0.0106 0.0060 'International Tables Vol C Tables 4.2.6.8 and 6.1.1.4'
H H 0.0000 0.0000 'International Tables Vol C Tables 4.2.6.8 and 6.1.1.4'

loop_
_geom_angle_atom_site_label_1
_geom_angle_atom_site_label_2
_geom_angle_atom_site_label_3
_geom_angle
_geom_angle_site_symmetry_1
_geom_angle_site_symmetry_3
C1 Os1 C1 95.1(2) 2_656 .
C1 Os1 N1 93.36(17) 2_656 .
C1 Os1 N1 171.53(13) . .
C1 Os1 N1 171.53(13) 2_656 2_656
C1 Os1 N1 93.36(18) . 2_656
N1 Os1 N1 78.2(2) . 2_656
C1 Os1 P1 86.79(13) 2_656 2_656
C1 Os1 P1 89.01(13) . 2_656
N1 Os1 P1 91.72(9) . 2_656
N1 Os1 P1 93.11(9) 2_656 2_656
C1 Os1 P1 89.01(13) 2_656 .
C1 Os1 P1 86.79(13) . .
N1 Os1 P1 93.11(9) . .
N1 Os1 P1 91.72(9) 2_656 .
P1 Os1 P1 173.78(6) 2_656 .
C8 P1 C10 103.0(3) . .
C8 P1 C9 103.5(3) . .
C10 P1 C9 103.2(3) . .
C8 P1 Os1 116.90(19) . .
C10 P1 Os1 114.1(2) . .
C9 P1 Os1 114.44(19) . .
C2 N1 C6 117.7(4) . .
C2 N1 Os1 128.1(3) . .
C6 N1 Os1 114.2(3) . .
N2 C1 Os1 174.5(4) . .
N1 C2 C3 121.8(5) . .
C4 C3 C2 120.7(5) . .
C3 C4 C5 119.4(4) . .
C6 C5 C4 117.3(5) . .
C6 C5 C7 118.3(6) . .
C4 C5 C7 124.4(5) . .
N1 C6 C5 123.0(4) . .
N1 C6 C6 116.7(2) . 2_656
C5 C6 C6 120.3(3) . 2_656
C7 C7 C5 121.5(4) 2_656 .
Cl1 C11 Cl1 115.3(6) 2_756 .

loop_
_geom_bond_atom_site_label_1
_geom_bond_atom_site_label_2
_geom_bond_distance
_geom_bond_site_symmetry_2
Os1 C1 1.989(4) 2_656
Os1 C1 1.989(4) .
Os1 N1 2.105(3) .
Os1 N1 2.105(3) 2_656
Os1 P1 2.3453(14) 2_656
Os1 P1 2.3453(14) .
P1 C8 1.813(5) .
P1 C10 1.824(6) .
P1 C9 1.824(5) .
N1 C2 1.348(6) .
N1 C6 1.371(5) .
N2 C1 1.169(6) .
C2 C3 1.381(7) .
C3 C4 1.366(8) .
C4 C5 1.400(8) .
C5 C6 1.398(5) .
C5 C7 1.429(8) .
C6 C6 1.422(9) 2_656
C7 C7 1.34(2) 2_656
C11 Cl1 1.704(6) 2_756
C11 Cl1 1.704(6) .
